data_1557971
loop_
_publ_author_name
'Zhang, Ruoyao'
'Niu, Guangle'
'Lu, Qing'
'Huang, Xiaolin'
'Chau, Joe H. C.'
'Kwok, Ryan T. K.'
'Yu, Xiaoqiang'
'Li, Min-Hui'
'Lam, Jacky W. Y.'
'Tang, Ben Zhong'

_publ_section_title
;
 Cancer cell discrimination and dynamic viability monitoring through
 wash-free bioimaging using AIEgens
;
_journal_issue 29
_journal_name_full 'Chemical Science'
_journal_page_first 7676
_journal_page_last 7684
_journal_paper_doi 10.1039/D0SC01213K
_journal_volume 11
_journal_year 2020
_chemical_formula_sum 'C17 H17 F6 N2 P'
_chemical_formula_weight 394.29
_space_group_crystal_system monoclinic
_space_group_IT_number 14
_space_group_name_Hall '-P 2yn'
_space_group_name_H-M_alt 'P 1 21/n 1'
_atom_sites_solution_hydrogens geom
_audit_creation_method SHELXL-2014/7
_audit_update_record
;
2020-02-26 deposited with the CCDC.	2020-04-30 downloaded from the CCDC.
;
_cell_angle_alpha 90
_cell_angle_beta 95.373(4)
_cell_angle_gamma 90
_cell_formula_units_Z 4
_cell_length_a 6.8004(9)
_cell_length_b 11.9948(15)
_cell_length_c 21.500(3)
_cell_measurement_reflns_used 9590
_cell_measurement_temperature 150(2)
_cell_measurement_theta_max 74.57
_cell_measurement_theta_min 4.13
_cell_volume 1746.0(4)
_computing_cell_refinement 'Bruker SAINT'
_computing_data_collection 'Bruker APEX2'
_computing_data_reduction 'Bruker SAINT'
_computing_molecular_graphics 'Bruker SHELXTL'
_computing_publication_material 'Bruker SHELXTL'
_computing_structure_refinement 'SHELXL-2014/7 (Sheldrick, 2014)'
_computing_structure_solution 'SHELXS-97 (Sheldrick 2008)'
_diffrn_ambient_temperature 150(2)
_diffrn_detector_area_resol_mean 8.3
_diffrn_measured_fraction_theta_full 0.974
_diffrn_measured_fraction_theta_max 0.973
_diffrn_measurement_device_type 'Bruker APEX-II CCD'
_diffrn_measurement_method '\f and \w scans'
_diffrn_radiation_type CuK\a
_diffrn_radiation_wavelength 1.54178
_diffrn_reflns_av_R_equivalents 0.0668
_diffrn_reflns_av_unetI/netI 0.0440
_diffrn_reflns_Laue_measured_fraction_full 0.974
_diffrn_reflns_Laue_measured_fraction_max 0.973
_diffrn_reflns_limit_h_max 6
_diffrn_reflns_limit_h_min -8
_diffrn_reflns_limit_k_max 14
_diffrn_reflns_limit_k_min -14
_diffrn_reflns_limit_l_max 26
_diffrn_reflns_limit_l_min -26
_diffrn_reflns_number 24274
_diffrn_reflns_point_group_measured_fraction_full 0.974
_diffrn_reflns_point_group_measured_fraction_max 0.973
_diffrn_reflns_theta_full 67.679
_diffrn_reflns_theta_max 74.619
_diffrn_reflns_theta_min 4.131
_exptl_absorpt_coefficient_mu 2.005
_exptl_absorpt_correction_T_max 0.585
_exptl_absorpt_correction_T_min 0.501
_exptl_absorpt_correction_type multi-scan
_exptl_absorpt_process_details 'APEX2 Software Suite (Bruker, 2005)'
_exptl_crystal_colour red
_exptl_crystal_density_diffrn 1.500
_exptl_crystal_description block
_exptl_crystal_F_000 808
_exptl_crystal_size_max 0.400
_exptl_crystal_size_mid 0.320
_exptl_crystal_size_min 0.300
_refine_diff_density_max 0.883
_refine_diff_density_min -0.534
_refine_diff_density_rms 0.077
_refine_ls_extinction_method none
_refine_ls_goodness_of_fit_ref 1.048
_refine_ls_hydrogen_treatment constr
_refine_ls_matrix_type full
_refine_ls_number_parameters 236
_refine_ls_number_reflns 3487
_refine_ls_number_restraints 0
_refine_ls_restrained_S_all 1.048
_refine_ls_R_factor_all 0.0876
_refine_ls_R_factor_gt 0.0851
_refine_ls_shift/su_max 0.000
_refine_ls_shift/su_mean 0.000
_refine_ls_structure_factor_coef Fsqd
_refine_ls_weighting_details 'w=1/[\s^2^(Fo^2^)+(0.1159P)^2^+3.0033P] where P=(Fo^2^+2Fc^2^)/3'
_refine_ls_weighting_scheme calc
_refine_ls_wR_factor_gt 0.2292
_refine_ls_wR_factor_ref 0.2315
_reflns_Friedel_coverage 0.000
_reflns_number_gt 3291
_reflns_number_total 3487
_reflns_threshold_expression 'I > 2\s(I)'
_cod_data_source_file d0sc01213k2.cif
_cod_data_source_block ZRY01-sad
_cod_depositor_comments
;Adding full bibliography for 1557971.cif.

 Adding full bibliography for 1557971.cif.
;
_cod_original_sg_symbol_H-M 'P 21/n'
_cod_database_code 1557971
_shelx_shelxl_version_number 2014/7
_shelx_space_group_comment
; 
The symmetry employed for this shelxl refinement is uniquely defined 
by the following loop, which should always be used as a source of 
symmetry information in preference to the above space-group names. 
They are only intended as comments. 
;
_shelx_estimated_absorpt_t_min 0.501
_shelx_estimated_absorpt_t_max 0.584
_exptl_absorpt_special_details
;
about 2 hours for data collection, 
with scale.
;

loop_
_space_group_symop_operation_xyz
'x, y, z'
'-x+1/2, y+1/2, -z+1/2'
'-x, -y, -z'
'x-1/2, -y-1/2, z-1/2'

loop_
_atom_site_label
_atom_site_type_symbol
_atom_site_fract_x
_atom_site_fract_y
_atom_site_fract_z
_atom_site_U_iso_or_equiv
_atom_site_adp_type
_atom_site_occupancy
_atom_site_site_symmetry_order
_atom_site_calc_flag
_atom_site_refinement_flags_posn
_atom_site_refinement_flags_adp
_atom_site_refinement_flags_occupancy
_atom_site_disorder_assembly
_atom_site_disorder_group
P1 P 0.64661(15) 0.26856(8) 0.17043(4) 0.0475(3) Uani 1 1 d . . . . .
F1 F 0.5376(4) 0.1667(2) 0.13538(11) 0.0634(7) Uani 1 1 d . . . . .
F2 F 0.8432(5) 0.2326(3) 0.1430(2) 0.1169(15) Uani 1 1 d . . . . .
F3 F 0.7015(7) 0.1896(2) 0.22895(14) 0.1057(14) Uani 1 1 d . . . . .
F4 F 0.5940(7) 0.3473(3) 0.11385(13) 0.1097(14) Uani 1 1 d . . . . .
F5 F 0.7539(5) 0.3705(2) 0.20739(11) 0.0717(8) Uani 1 1 d . . . . .
F6 F 0.4563(5) 0.3027(3) 0.20150(19) 0.1020(12) Uani 1 1 d . . . . .
N1 N 0.8742(4) 0.8249(2) 0.64652(13) 0.0353(6) Uani 1 1 d . . . . .
N2 N 0.6519(4) 0.3365(2) 0.34547(12) 0.0389(6) Uani 1 1 d . . . . .
H2 H 0.6328 0.3215 0.3053 0.047 Uiso 1 1 calc R U . . .
C1 C 0.7620(9) 0.9544(5) 0.7248(3) 0.114(3) Uani 1 1 d . . . . .
H1C H 0.6441 0.9757 0.6977 0.171 Uiso 1 1 calc R U . . .
H1B H 0.8052 1.0175 0.7517 0.171 Uiso 1 1 calc R U . . .
H1A H 0.7309 0.8908 0.7508 0.171 Uiso 1 1 calc R U . . .
C2 C 0.9172(6) 0.9240(3) 0.6871(2) 0.0567(10) Uani 1 1 d . . . . .
H2A H 1.0386 0.9092 0.7150 0.068 Uiso 1 1 calc R U . . .
H2B H 0.9444 0.9883 0.6603 0.068 Uiso 1 1 calc R U . . .
C3 C 0.8788(5) 0.7209(3) 0.67082(15) 0.0369(7) Uani 1 1 d . . . . .
H3 H 0.9041 0.7115 0.7147 0.044 Uiso 1 1 calc R U . . .
C4 C 0.8481(5) 0.6296(3) 0.63386(15) 0.0387(7) Uani 1 1 d . . . . .
H4 H 0.8545 0.5577 0.6525 0.046 Uiso 1 1 calc R U . . .
C5 C 0.8080(4) 0.6385(3) 0.57004(15) 0.0361(7) Uani 1 1 d . . . . .
C8 C 0.7763(4) 0.5353(3) 0.53334(15) 0.0371(7) Uani 1 1 d . . . . .
H8 H 0.7899 0.4663 0.5550 0.045 Uiso 1 1 calc R U . . .
C9 C 0.7303(4) 0.5322(3) 0.47240(15) 0.0368(7) Uani 1 1 d . . . . .
H9 H 0.7159 0.6018 0.4513 0.044 Uiso 1 1 calc R U . . .
C11 C 0.7000(4) 0.4333(2) 0.43476(14) 0.0331(6) Uani 1 1 d . . . . .
C12 C 0.6954(4) 0.3154(2) 0.45018(13) 0.0307(6) Uani 1 1 d . . . . .
C13 C 0.7106(5) 0.2542(3) 0.50531(15) 0.0388(7) Uani 1 1 d . . . . .
H13 H 0.7293 0.2905 0.5447 0.047 Uiso 1 1 calc R U . . .
C14 C 0.6978(6) 0.1387(3) 0.50166(19) 0.0500(9) Uani 1 1 d . . . . .
H14 H 0.7062 0.0963 0.5391 0.060 Uiso 1 1 calc R U . . .
C15 C 0.6730(5) 0.0838(3) 0.4446(2) 0.0520(9) Uani 1 1 d . . . . .
H15 H 0.6676 0.0047 0.4439 0.062 Uiso 1 1 calc R U . . .
C10 C 0.6721(5) 0.4401(3) 0.37064(15) 0.0392(7) Uani 1 1 d . . . . .
H10 H 0.6676 0.5075 0.3474 0.047 Uiso 1 1 calc R U . . .
C17 C 0.6662(4) 0.2585(3) 0.39282(14) 0.0328(6) Uani 1 1 d . . . . .
C16 C 0.6560(4) 0.1421(3) 0.38872(18) 0.0430(8) Uani 1 1 d . . . . .
H16 H 0.6383 0.1050 0.3496 0.052 Uiso 1 1 calc R U . . .
C6 C 0.8033(4) 0.7462(3) 0.54492(15) 0.0400(7) Uani 1 1 d . . . . .
H6 H 0.7764 0.7566 0.5012 0.048 Uiso 1 1 calc R U . . .
C7 C 0.8376(4) 0.8373(3) 0.58369(17) 0.0407(7) Uani 1 1 d . . . . .
H7 H 0.8357 0.9100 0.5661 0.049 Uiso 1 1 calc R U . . .

loop_
_atom_site_aniso_label
_atom_site_aniso_U_11
_atom_site_aniso_U_22
_atom_site_aniso_U_33
_atom_site_aniso_U_23
_atom_site_aniso_U_13
_atom_site_aniso_U_12
P1 0.0713(7) 0.0394(5) 0.0303(5) -0.0078(3) -0.0027(4) 0.0070(4)
F1 0.0799(16) 0.0540(14) 0.0540(13) -0.0143(11) -0.0054(11) -0.0042(12)
F2 0.084(2) 0.109(3) 0.163(4) -0.078(3) 0.039(2) -0.0208(19)
F3 0.194(4) 0.0465(15) 0.0660(18) 0.0018(13) -0.045(2) 0.0103(19)
F4 0.198(4) 0.074(2) 0.0481(15) 0.0167(14) -0.0348(19) -0.030(2)
F5 0.114(2) 0.0442(13) 0.0529(13) -0.0154(10) -0.0125(13) -0.0028(13)
F6 0.110(3) 0.0642(19) 0.141(3) -0.023(2) 0.058(2) 0.0121(17)
N1 0.0308(12) 0.0285(12) 0.0472(15) -0.0074(11) 0.0065(10) -0.0032(9)
N2 0.0376(13) 0.0481(16) 0.0313(13) -0.0047(11) 0.0051(10) -0.0011(11)
C1 0.094(4) 0.115(5) 0.144(5) -0.103(4) 0.074(4) -0.064(4)
C2 0.051(2) 0.0405(19) 0.079(3) -0.0269(19) 0.0082(18) -0.0092(15)
C3 0.0414(16) 0.0350(16) 0.0348(15) -0.0023(12) 0.0063(12) -0.0023(12)
C4 0.0407(16) 0.0303(15) 0.0463(17) -0.0049(13) 0.0107(13) -0.0065(12)
C5 0.0244(12) 0.0404(16) 0.0442(16) -0.0068(13) 0.0076(11) 0.0006(11)
C8 0.0335(14) 0.0342(15) 0.0446(16) 0.0074(13) 0.0084(12) 0.0027(12)
C9 0.0317(14) 0.0352(15) 0.0443(16) -0.0048(13) 0.0083(12) 0.0007(11)
C11 0.0271(13) 0.0313(14) 0.0416(15) -0.0051(12) 0.0068(11) 0.0001(10)
C12 0.0237(12) 0.0346(15) 0.0338(14) -0.0050(11) 0.0035(10) 0.0019(10)
C13 0.0394(16) 0.0387(16) 0.0376(16) 0.0010(13) -0.0003(12) 0.0029(13)
C14 0.0522(19) 0.0391(18) 0.058(2) 0.0113(15) 0.0026(16) 0.0025(15)
C15 0.0400(17) 0.0293(16) 0.087(3) -0.0040(17) 0.0089(17) 0.0004(13)
C10 0.0386(15) 0.0393(16) 0.0407(16) 0.0024(13) 0.0092(12) 0.0011(12)
C17 0.0244(12) 0.0366(15) 0.0372(15) -0.0074(12) 0.0024(11) -0.0003(11)
C16 0.0304(14) 0.0382(17) 0.061(2) -0.0200(15) 0.0076(13) -0.0034(12)
C6 0.0287(14) 0.057(2) 0.0347(15) -0.0025(14) 0.0032(11) 0.0050(13)
C7 0.0320(14) 0.0357(16) 0.0551(19) 0.0116(14) 0.0088(13) 0.0065(12)

loop_
_atom_type_symbol
_atom_type_description
_atom_type_scat_dispersion_real
_atom_type_scat_dispersion_imag
_atom_type_scat_source
C C 0.0181 0.0091 'International Tables Vol C Tables 4.2.6.8 and 6.1.1.4'
H H 0.0000 0.0000 'International Tables Vol C Tables 4.2.6.8 and 6.1.1.4'
N N 0.0311 0.0180 'International Tables Vol C Tables 4.2.6.8 and 6.1.1.4'
F F 0.0727 0.0534 'International Tables Vol C Tables 4.2.6.8 and 6.1.1.4'
P P 0.2955 0.4335 'International Tables Vol C Tables 4.2.6.8 and 6.1.1.4'

loop_
_geom_angle_atom_site_label_1
_geom_angle_atom_site_label_2
_geom_angle_atom_site_label_3
_geom_angle
_geom_angle_site_symmetry_1
_geom_angle_site_symmetry_3
_geom_angle_publ_flag
F4 P1 F6 92.1(2) . . ?
F4 P1 F2 90.8(3) . . ?
F6 P1 F2 176.8(2) . . ?
F4 P1 F1 91.90(15) . . ?
F6 P1 F1 92.06(18) . . ?
F2 P1 F1 89.23(16) . . ?
F4 P1 F3 179.13(17) . . ?
F6 P1 F3 87.7(2) . . ?
F2 P1 F3 89.4(3) . . ?
F1 P1 F3 88.96(15) . . ?
F4 P1 F5 89.16(16) . . ?
F6 P1 F5 86.84(18) . . ?
F2 P1 F5 91.81(17) . . ?
F1 P1 F5 178.50(15) . . ?
F3 P1 F5 89.98(15) . . ?
C3 N1 C7 118.8(3) . . ?
C3 N1 C2 121.0(3) . . ?
C7 N1 C2 120.2(3) . . ?
C10 N2 C17 109.2(3) . . ?
C10 N2 H2 125.4 . . ?
C17 N2 H2 125.4 . . ?
C2 C1 H1C 109.5 . . ?
C2 C1 H1B 109.5 . . ?
H1C C1 H1B 109.5 . . ?
C2 C1 H1A 109.5 . . ?
H1C C1 H1A 109.5 . . ?
H1B C1 H1A 109.5 . . ?
C1 C2 N1 114.8(3) . . ?
C1 C2 H2A 108.6 . . ?
N1 C2 H2A 108.6 . . ?
C1 C2 H2B 108.6 . . ?
N1 C2 H2B 108.6 . . ?
H2A C2 H2B 107.5 . . ?
N1 C3 C4 121.4(3) . . ?
N1 C3 H3 119.3 . . ?
C4 C3 H3 119.3 . . ?
C3 C4 C5 121.7(3) . . ?
C3 C4 H4 119.1 . . ?
C5 C4 H4 119.1 . . ?
C4 C5 C6 116.8(3) . . ?
C4 C5 C8 118.3(3) . . ?
C6 C5 C8 124.9(3) . . ?
C9 C8 C5 124.4(3) . . ?
C9 C8 H8 117.8 . . ?
C5 C8 H8 117.8 . . ?
C8 C9 C11 126.1(3) . . ?
C8 C9 H9 116.9 . . ?
C11 C9 H9 116.9 . . ?
C10 C11 C9 120.9(3) . . ?
C10 C11 C12 106.4(3) . . ?
C9 C11 C12 132.7(3) . . ?
C13 C12 C17 119.0(3) . . ?
C13 C12 C11 135.0(3) . . ?
C17 C12 C11 106.0(3) . . ?
C14 C13 C12 118.6(3) . . ?
C14 C13 H13 120.7 . . ?
C12 C13 H13 120.7 . . ?
C15 C14 C13 121.7(3) . . ?
C15 C14 H14 119.2 . . ?
C13 C14 H14 119.2 . . ?
C16 C15 C14 121.3(3) . . ?
C16 C15 H15 119.3 . . ?
C14 C15 H15 119.3 . . ?
N2 C10 C11 110.1(3) . . ?
N2 C10 H10 124.9 . . ?
C11 C10 H10 124.9 . . ?
N2 C17 C16 129.1(3) . . ?
N2 C17 C12 108.2(3) . . ?
C16 C17 C12 122.7(3) . . ?
C15 C16 C17 116.7(3) . . ?
C15 C16 H16 121.7 . . ?
C17 C16 H16 121.7 . . ?
C7 C6 C5 120.1(3) . . ?
C7 C6 H6 120.0 . . ?
C5 C6 H6 120.0 . . ?
N1 C7 C6 121.2(3) . . ?
N1 C7 H7 119.4 . . ?
C6 C7 H7 119.4 . . ?

loop_
_geom_bond_atom_site_label_1
_geom_bond_atom_site_label_2
_geom_bond_distance
_geom_bond_site_symmetry_2
_geom_bond_publ_flag
P1 F4 1.555(3) . ?
P1 F6 1.566(3) . ?
P1 F2 1.572(4) . ?
P1 F1 1.583(2) . ?
P1 F3 1.591(3) . ?
P1 F5 1.597(2) . ?
N1 C3 1.351(4) . ?
N1 C7 1.359(4) . ?
N1 C2 1.488(4) . ?
N2 C10 1.357(4) . ?
N2 C17 1.380(4) . ?
N2 H2 0.8800 . ?
C1 C2 1.437(6) . ?
C1 H1C 0.9800 . ?
C1 H1B 0.9800 . ?
C1 H1A 0.9800 . ?
C2 H2A 0.9900 . ?
C2 H2B 0.9900 . ?
C3 C4 1.358(4) . ?
C3 H3 0.9500 . ?
C4 C5 1.378(5) . ?
C4 H4 0.9500 . ?
C5 C6 1.399(5) . ?
C5 C8 1.473(4) . ?
C8 C9 1.319(5) . ?
C8 H8 0.9500 . ?
C9 C11 1.440(4) . ?
C9 H9 0.9500 . ?
C11 C10 1.376(4) . ?
C11 C12 1.453(4) . ?
C12 C13 1.390(4) . ?
C12 C17 1.407(4) . ?
C13 C14 1.389(5) . ?
C13 H13 0.9500 . ?
C14 C15 1.388(6) . ?
C14 H14 0.9500 . ?
C15 C16 1.386(6) . ?
C15 H15 0.9500 . ?
C10 H10 0.9500 . ?
C17 C16 1.400(4) . ?
C16 H16 0.9500 . ?
C6 C7 1.382(5) . ?
C6 H6 0.9500 . ?
C7 H7 0.9500 . ?

loop_
_geom_torsion_atom_site_label_1
_geom_torsion_atom_site_label_2
_geom_torsion_atom_site_label_3
_geom_torsion_atom_site_label_4
_geom_torsion
_geom_torsion_site_symmetry_1
_geom_torsion_site_symmetry_2
_geom_torsion_site_symmetry_3
_geom_torsion_site_symmetry_4
_geom_torsion_publ_flag
C3 N1 C2 C1 -74.5(6) . . . . ?
C7 N1 C2 C1 108.4(5) . . . . ?
C7 N1 C3 C4 0.1(4) . . . . ?
C2 N1 C3 C4 -177.1(3) . . . . ?
N1 C3 C4 C5 -1.0(5) . . . . ?
C3 C4 C5 C6 1.0(4) . . . . ?
C3 C4 C5 C8 -179.9(3) . . . . ?
C4 C5 C8 C9 177.6(3) . . . . ?
C6 C5 C8 C9 -3.3(5) . . . . ?
C5 C8 C9 C11 179.4(3) . . . . ?
C8 C9 C11 C10 -173.4(3) . . . . ?
C8 C9 C11 C12 5.0(5) . . . . ?
C10 C11 C12 C13 -178.7(3) . . . . ?
C9 C11 C12 C13 2.7(6) . . . . ?
C10 C11 C12 C17 0.6(3) . . . . ?
C9 C11 C12 C17 -178.0(3) . . . . ?
C17 C12 C13 C14 0.5(4) . . . . ?
C11 C12 C13 C14 179.6(3) . . . . ?
C12 C13 C14 C15 0.9(5) . . . . ?
C13 C14 C15 C16 -1.3(5) . . . . ?
C17 N2 C10 C11 0.0(3) . . . . ?
C9 C11 C10 N2 178.4(3) . . . . ?
C12 C11 C10 N2 -0.4(3) . . . . ?
C10 N2 C17 C16 -179.4(3) . . . . ?
C10 N2 C17 C12 0.4(3) . . . . ?
C13 C12 C17 N2 178.8(3) . . . . ?
C11 C12 C17 N2 -0.6(3) . . . . ?
C13 C12 C17 C16 -1.4(4) . . . . ?
C11 C12 C17 C16 179.2(3) . . . . ?
C14 C15 C16 C17 0.4(5) . . . . ?
N2 C17 C16 C15 -179.3(3) . . . . ?
C12 C17 C16 C15 1.0(4) . . . . ?
C4 C5 C6 C7 -0.1(4) . . . . ?
C8 C5 C6 C7 -179.2(3) . . . . ?
C3 N1 C7 C6 0.8(4) . . . . ?
C2 N1 C7 C6 178.0(3) . . . . ?
C5 C6 C7 N1 -0.8(4) . . . . ?
